data_4317086
loop_
_publ_author_name
'David Martin'
'Matthieu Rouffet'
'Seth M. Cohen'

_publ_section_title
;
 Illuminating Metal-Ion Sensors: Benzimidazolesulfonamide Metal Complexes
;
_journal_name_full 'Inorganic Chemistry'
_journal_page_first 10226
_journal_page_last 10228
_journal_paper_doi 10.1021/ic101700t
_journal_volume 49
_journal_year 2010
_chemical_formula_sum 'C40 H32 Cl2 Cu2 N6 O4 S2'
_chemical_formula_weight 922.82
_chemical_name_systematic
; 
 ? 
;
_space_group_IT_number 2
_symmetry_cell_setting triclinic
_symmetry_space_group_name_Hall '-P 1'
_symmetry_space_group_name_H-M 'P -1'
_atom_sites_solution_hydrogens geom
_atom_sites_solution_primary direct
_atom_sites_solution_secondary difmap
_audit_creation_method SHELXL-97
_cell_angle_alpha 87.868(3)
_cell_angle_beta 89.634(2)
_cell_angle_gamma 89.154(2)
_cell_formula_units_Z 1
_cell_length_a 8.0634(16)
_cell_length_b 8.7327(17)
_cell_length_c 13.168(3)
_cell_measurement_reflns_used 4342
_cell_measurement_temperature 100(2)
_cell_measurement_theta_max 28.74
_cell_measurement_theta_min 1.55
_cell_volume 926.5(3)
_computing_structure_refinement 'SHELXL-97 (Sheldrick, 1997)'
_computing_structure_solution 'SHELXS-97 (Sheldrick, 1990)'
_diffrn_ambient_temperature 100(2)
_diffrn_measured_fraction_theta_full 0.988
_diffrn_measured_fraction_theta_max 0.907
_diffrn_radiation_monochromator graphite
_diffrn_radiation_source 'fine-focus sealed tube'
_diffrn_radiation_type MoK\a
_diffrn_radiation_wavelength 0.71073
_diffrn_reflns_av_R_equivalents 0.0448
_diffrn_reflns_av_sigmaI/netI 0.0505
_diffrn_reflns_limit_h_max 10
_diffrn_reflns_limit_h_min -10
_diffrn_reflns_limit_k_max 11
_diffrn_reflns_limit_k_min -11
_diffrn_reflns_limit_l_max 17
_diffrn_reflns_limit_l_min -17
_diffrn_reflns_number 14517
_diffrn_reflns_theta_full 25.00
_diffrn_reflns_theta_max 28.74
_diffrn_reflns_theta_min 1.55
_exptl_absorpt_coefficient_mu 1.458
_exptl_absorpt_correction_T_max 0.8923
_exptl_absorpt_correction_T_min 0.7494
_exptl_absorpt_correction_type multi-scan
_exptl_absorpt_process_details SADABS
_exptl_crystal_colour orange
_exptl_crystal_density_diffrn 1.654
_exptl_crystal_density_method 'not measured'
_exptl_crystal_description block
_exptl_crystal_F_000 470
_exptl_crystal_size_max 0.21
_exptl_crystal_size_mid 0.10
_exptl_crystal_size_min 0.08
_refine_diff_density_max 0.631
_refine_diff_density_min -0.724
_refine_diff_density_rms 0.105
_refine_ls_extinction_method none
_refine_ls_goodness_of_fit_ref 1.065
_refine_ls_hydrogen_treatment mixed
_refine_ls_matrix_type full
_refine_ls_number_parameters 257
_refine_ls_number_reflns 4342
_refine_ls_number_restraints 1
_refine_ls_restrained_S_all 1.065
_refine_ls_R_factor_all 0.0572
_refine_ls_R_factor_gt 0.0427
_refine_ls_shift/su_max 0.001
_refine_ls_shift/su_mean 0.000
_refine_ls_structure_factor_coef Fsqd
_refine_ls_weighting_details 'calc w=1/[\s^2^(Fo^2^)+(0.0488P)^2^+1.1526P] where P=(Fo^2^+2Fc^2^)/3'
_refine_ls_weighting_scheme calc
_refine_ls_wR_factor_gt 0.1046
_refine_ls_wR_factor_ref 0.1125
_reflns_number_gt 3525
_reflns_number_total 4342
_reflns_threshold_expression >2sigma(I)
_cod_data_source_file ic101700t_si_001_4.cif
_cod_data_source_block Cu(TPBI)Cl
_cod_database_code 4317086

loop_
_symmetry_equiv_pos_as_xyz
'x, y, z'
'-x, -y, -z'

loop_
_atom_site_label
_atom_site_type_symbol
_atom_site_fract_x
_atom_site_fract_y
_atom_site_fract_z
_atom_site_U_iso_or_equiv
_atom_site_adp_type
_atom_site_occupancy
_atom_site_symmetry_multiplicity
_atom_site_calc_flag
_atom_site_refinement_flags
_atom_site_disorder_assembly
_atom_site_disorder_group
Cu1 Cu 0.15215(4) 0.60412(4) 0.41461(3) 0.01852(12) Uani 1 1 d . . .
S1 S 0.12219(8) 0.57161(8) 0.21188(5) 0.01512(16) Uani 1 1 d . . .
O1 O 0.1723(2) 0.4479(2) 0.28421(15) 0.0178(4) Uani 1 1 d . . .
O2 O -0.0138(2) 0.5425(2) 0.14504(16) 0.0181(4) Uani 1 1 d . . .
Cl1 Cl 0.19480(9) 0.42049(9) 0.53248(6) 0.02209(17) Uani 1 1 d . . .
N1 N 0.2211(3) 0.7994(3) 0.46788(18) 0.0159(5) Uani 1 1 d . . .
N2 N 0.2269(3) 1.0501(3) 0.48758(19) 0.0163(5) Uani 1 1 d D . .
H2N H 0.213(4) 1.145(2) 0.474(3) 0.020 Uiso 1 1 d D . .
N3 N 0.0929(3) 0.7055(3) 0.28909(18) 0.0167(5) Uani 1 1 d . . .
C1 C 0.3192(3) 0.8282(3) 0.5528(2) 0.0171(6) Uani 1 1 d . . .
C2 C 0.4113(4) 0.7284(4) 0.6172(2) 0.0196(6) Uani 1 1 d . . .
H2 H 0.4139 0.6231 0.6087 0.024 Uiso 1 1 calc R . .
C3 C 0.4985(4) 0.7945(4) 0.6946(2) 0.0215(7) Uani 1 1 d . . .
H3 H 0.5621 0.7318 0.7382 0.026 Uiso 1 1 calc R . .
C4 C 0.4937(4) 0.9535(4) 0.7091(2) 0.0211(6) Uani 1 1 d . . .
H4 H 0.5516 0.9925 0.7630 0.025 Uiso 1 1 calc R . .
C5 C 0.4050(4) 1.0527(4) 0.6452(2) 0.0206(6) Uani 1 1 d . . .
H5 H 0.4015 1.1579 0.6542 0.025 Uiso 1 1 calc R . .
C6 C 0.3204(3) 0.9852(4) 0.5659(2) 0.0171(6) Uani 1 1 d . . .
C7 C 0.1719(3) 0.9368(3) 0.4295(2) 0.0153(6) Uani 1 1 d . . .
C8 C 0.0782(3) 0.9710(3) 0.3353(2) 0.0150(6) Uani 1 1 d . . .
C9 C 0.0252(3) 1.1217(3) 0.3127(2) 0.0171(6) Uani 1 1 d . . .
H9 H 0.0426 1.1966 0.3598 0.021 Uiso 1 1 calc R . .
C10 C -0.0523(4) 1.1620(3) 0.2219(2) 0.0192(6) Uani 1 1 d . . .
H10 H -0.0888 1.2622 0.2088 0.023 Uiso 1 1 calc R . .
C11 C -0.0749(3) 1.0510(4) 0.1506(2) 0.0197(6) Uani 1 1 d . . .
H11 H -0.1240 1.0778 0.0886 0.024 Uiso 1 1 calc R . .
C12 C -0.0248(3) 0.9012(3) 0.1712(2) 0.0169(6) Uani 1 1 d . . .
H12 H -0.0405 0.8282 0.1226 0.020 Uiso 1 1 calc R . .
C13 C 0.0494(3) 0.8573(3) 0.2642(2) 0.0149(6) Uani 1 1 d . . .
C14 C 0.2952(3) 0.6211(3) 0.1359(2) 0.0162(6) Uani 1 1 d . . .
C15 C 0.2767(3) 0.6535(4) 0.0328(2) 0.0199(6) Uani 1 1 d . . .
H15 H 0.1741 0.6434 0.0020 0.024 Uiso 1 1 calc R . .
C16 C 0.4140(4) 0.7015(4) -0.0240(2) 0.0208(6) Uani 1 1 d . . .
H16 H 0.4020 0.7248 -0.0931 0.025 Uiso 1 1 calc R . .
C17 C 0.5690(4) 0.7153(4) 0.0206(2) 0.0205(6) Uani 1 1 d . . .
C18 C 0.5847(4) 0.6785(4) 0.1251(2) 0.0221(7) Uani 1 1 d . . .
H18 H 0.6878 0.6850 0.1558 0.027 Uiso 1 1 calc R . .
C19 C 0.4497(4) 0.6331(4) 0.1824(2) 0.0205(6) Uani 1 1 d . . .
H19 H 0.4611 0.6104 0.2516 0.025 Uiso 1 1 calc R . .
C20 C 0.7175(4) 0.7680(4) -0.0407(2) 0.0254(7) Uani 1 1 d . . .
H20A H 0.6975 0.7541 -0.1116 0.038 Uiso 1 1 calc R . .
H20B H 0.8135 0.7089 -0.0199 0.038 Uiso 1 1 calc R . .
H20C H 0.7360 0.8744 -0.0298 0.038 Uiso 1 1 calc R . .

loop_
_atom_site_aniso_label
_atom_site_aniso_U_11
_atom_site_aniso_U_22
_atom_site_aniso_U_33
_atom_site_aniso_U_23
_atom_site_aniso_U_13
_atom_site_aniso_U_12
Cu1 0.0233(2) 0.0150(2) 0.0171(2) 0.00178(15) -0.00097(14) 0.00097(14)
S1 0.0159(3) 0.0131(4) 0.0163(4) -0.0004(3) -0.0003(3) 0.0004(3)
O1 0.0227(10) 0.0130(11) 0.0174(11) 0.0004(8) -0.0006(8) 0.0016(8)
O2 0.0160(9) 0.0177(11) 0.0208(11) -0.0011(9) -0.0031(8) -0.0011(8)
Cl1 0.0277(4) 0.0178(4) 0.0203(4) 0.0045(3) -0.0015(3) 0.0017(3)
N1 0.0192(11) 0.0143(13) 0.0139(12) 0.0024(10) -0.0024(9) 0.0036(9)
N2 0.0193(11) 0.0125(12) 0.0169(12) 0.0017(10) -0.0008(9) 0.0028(10)
N3 0.0224(12) 0.0135(13) 0.0138(12) 0.0015(10) 0.0003(9) 0.0025(9)
C1 0.0194(13) 0.0184(16) 0.0136(14) -0.0019(12) 0.0016(11) 0.0011(11)
C2 0.0214(14) 0.0174(16) 0.0199(16) -0.0004(13) -0.0009(11) 0.0047(12)
C3 0.0196(14) 0.0280(18) 0.0168(15) -0.0002(13) -0.0018(11) 0.0064(12)
C4 0.0181(13) 0.0295(18) 0.0159(15) -0.0022(13) -0.0016(11) -0.0007(12)
C5 0.0209(14) 0.0199(16) 0.0213(16) -0.0031(13) 0.0006(12) -0.0013(12)
C6 0.0147(12) 0.0212(16) 0.0150(14) 0.0029(12) 0.0024(10) 0.0039(11)
C7 0.0162(12) 0.0148(15) 0.0147(14) -0.0001(11) 0.0027(10) 0.0005(11)
C8 0.0152(12) 0.0145(15) 0.0150(14) 0.0037(11) 0.0019(10) 0.0005(11)
C9 0.0158(12) 0.0161(15) 0.0193(15) 0.0002(12) 0.0000(11) 0.0017(11)
C10 0.0204(14) 0.0119(15) 0.0248(16) 0.0069(12) -0.0016(12) 0.0028(11)
C11 0.0175(13) 0.0214(16) 0.0200(15) 0.0050(13) -0.0034(11) -0.0014(11)
C12 0.0172(13) 0.0160(15) 0.0176(15) -0.0018(12) -0.0013(11) 0.0008(11)
C13 0.0125(12) 0.0142(14) 0.0178(15) 0.0020(12) 0.0036(10) 0.0008(10)
C14 0.0160(12) 0.0142(15) 0.0183(15) -0.0015(12) 0.0003(11) 0.0017(11)
C15 0.0152(13) 0.0259(17) 0.0183(15) 0.0011(13) -0.0033(11) 0.0023(12)
C16 0.0216(14) 0.0271(18) 0.0137(14) 0.0007(13) -0.0014(11) 0.0008(12)
C17 0.0194(14) 0.0231(17) 0.0190(15) -0.0034(13) 0.0003(11) -0.0012(12)
C18 0.0161(13) 0.0308(18) 0.0196(16) -0.0029(13) -0.0031(11) -0.0022(12)
C19 0.0225(14) 0.0247(17) 0.0141(15) 0.0015(12) -0.0031(11) -0.0003(12)
C20 0.0206(14) 0.037(2) 0.0184(16) -0.0030(14) -0.0020(12) -0.0057(13)

loop_
_atom_type_symbol
_atom_type_description
_atom_type_scat_dispersion_real
_atom_type_scat_dispersion_imag
_atom_type_scat_source
C C 0.0033 0.0016 'International Tables Vol C Tables 4.2.6.8 and 6.1.1.4'
H H 0.0000 0.0000 'International Tables Vol C Tables 4.2.6.8 and 6.1.1.4'
N N 0.0061 0.0033 'International Tables Vol C Tables 4.2.6.8 and 6.1.1.4'
O O 0.0106 0.0060 'International Tables Vol C Tables 4.2.6.8 and 6.1.1.4'
S S 0.1246 0.1234 'International Tables Vol C Tables 4.2.6.8 and 6.1.1.4'
Cl Cl 0.1484 0.1585 'International Tables Vol C Tables 4.2.6.8 and 6.1.1.4'
Cu Cu 0.3201 1.2651 'International Tables Vol C Tables 4.2.6.8 and 6.1.1.4'

loop_
_geom_angle_atom_site_label_1
_geom_angle_atom_site_label_2
_geom_angle_atom_site_label_3
_geom_angle
_geom_angle_site_symmetry_1
_geom_angle_site_symmetry_3
_geom_angle_publ_flag
N3 Cu1 N1 90.15(10) . . ?
N3 Cu1 Cl1 161.07(8) . . ?
N1 Cu1 Cl1 108.77(8) . . ?
N3 Cu1 O1 68.02(9) . . ?
N1 Cu1 O1 145.29(9) . . ?
Cl1 Cu1 O1 94.77(6) . . ?
N3 Cu1 S1 35.24(8) . . ?
N1 Cu1 S1 120.47(7) . . ?
Cl1 Cu1 S1 127.29(3) . . ?
O1 Cu1 S1 32.79(5) . . ?
O2 S1 O1 117.38(12) . . ?
O2 S1 N3 115.98(13) . . ?
O1 S1 N3 99.30(13) . . ?
O2 S1 C14 107.82(13) . . ?
O1 S1 C14 108.37(13) . . ?
N3 S1 C14 107.33(13) . . ?
O2 S1 Cu1 134.71(9) . . ?
O1 S1 Cu1 55.63(8) . . ?
N3 S1 Cu1 43.70(9) . . ?
C14 S1 Cu1 116.79(10) . . ?
S1 O1 Cu1 91.57(10) . . ?
C7 N1 C1 106.1(2) . . ?
C7 N1 Cu1 124.00(19) . . ?
C1 N1 Cu1 129.8(2) . . ?
C7 N2 C6 108.7(3) . . ?
C13 N3 S1 126.6(2) . . ?
C13 N3 Cu1 132.1(2) . . ?
S1 N3 Cu1 101.06(13) . . ?
C6 C1 C2 120.5(3) . . ?
C6 C1 N1 108.6(3) . . ?
C2 C1 N1 130.9(3) . . ?
C3 C2 C1 116.7(3) . . ?
C2 C3 C4 122.1(3) . . ?
C5 C4 C3 121.5(3) . . ?
C4 C5 C6 115.9(3) . . ?
N2 C6 C1 105.9(3) . . ?
N2 C6 C5 130.9(3) . . ?
C1 C6 C5 123.2(3) . . ?
N1 C7 N2 110.6(3) . . ?
N1 C7 C8 127.9(3) . . ?
N2 C7 C8 121.4(3) . . ?
C9 C8 C13 119.0(3) . . ?
C9 C8 C7 119.3(3) . . ?
C13 C8 C7 121.6(3) . . ?
C10 C9 C8 121.5(3) . . ?
C9 C10 C11 119.3(3) . . ?
C12 C11 C10 120.4(3) . . ?
C11 C12 C13 121.1(3) . . ?
N3 C13 C12 122.3(3) . . ?
N3 C13 C8 119.1(3) . . ?
C12 C13 C8 118.6(3) . . ?
C15 C14 C19 120.9(3) . . ?
C15 C14 S1 120.4(2) . . ?
C19 C14 S1 118.7(2) . . ?
C14 C15 C16 119.0(3) . . ?
C17 C16 C15 121.3(3) . . ?
C16 C17 C18 118.4(3) . . ?
C16 C17 C20 121.3(3) . . ?
C18 C17 C20 120.2(3) . . ?
C19 C18 C17 120.9(3) . . ?
C18 C19 C14 119.5(3) . . ?

loop_
_geom_bond_atom_site_label_1
_geom_bond_atom_site_label_2
_geom_bond_distance
_geom_bond_site_symmetry_2
_geom_bond_publ_flag
Cu1 N3 1.906(2) . ?
Cu1 N1 1.957(2) . ?
Cu1 Cl1 2.2146(9) . ?
Cu1 O1 2.236(2) . ?
Cu1 S1 2.7078(10) . ?
S1 O2 1.442(2) . ?
S1 O1 1.467(2) . ?
S1 N3 1.592(3) . ?
S1 C14 1.761(3) . ?
N1 C7 1.341(4) . ?
N1 C1 1.406(4) . ?
N2 C7 1.354(4) . ?
N2 C6 1.381(4) . ?
N3 C13 1.394(4) . ?
C1 C6 1.388(4) . ?
C1 C2 1.403(4) . ?
C2 C3 1.390(4) . ?
C3 C4 1.408(5) . ?
C4 C5 1.381(4) . ?
C5 C6 1.404(4) . ?
C7 C8 1.475(4) . ?
C8 C9 1.399(4) . ?
C8 C13 1.413(4) . ?
C9 C10 1.384(4) . ?
C10 C11 1.389(4) . ?
C11 C12 1.381(4) . ?
C12 C13 1.405(4) . ?
C14 C15 1.385(4) . ?
C14 C19 1.399(4) . ?
C15 C16 1.394(4) . ?
C16 C17 1.393(4) . ?
C17 C18 1.408(4) . ?
C17 C20 1.508(4) . ?
C18 C19 1.376(4) . ?

loop_
_geom_hbond_atom_site_label_D
_geom_hbond_atom_site_label_H
_geom_hbond_atom_site_label_A
_geom_hbond_distance_DH
_geom_hbond_distance_HA
_geom_hbond_distance_DA
_geom_hbond_angle_DHA
_geom_hbond_site_symmetry_A
N2 H2N Cl1 0.849(18) 2.56(2) 3.315(3) 149(3) 1_565
